data_2203544
loop_
_publ_author_name
'Zeller, Matthias'
'Hunter, Allen D.'
'Sampson, Paul'
'Chumachenko, Nataliya'

_publ_section_title
(4a<i>SR</i>,7<i>RS</i>,9a<i>SR</i>)-7,9a-Dimethyl-5,5-dioxo-1,2,4a,6,7,9a-hexahydro-8-oxa-5\l^6^-thia-1,4-benzocyclohepten-9-one
_journal_issue 5
_journal_name_full 'Acta Crystallographica Section E'
_journal_page_first o729
_journal_page_last o730
_journal_paper_doi 10.1107/S1600536804007627
_journal_volume 60
_journal_year 2004
_chemical_formula_iupac 'C11 H16 O4 S'
_chemical_formula_moiety 'C11 H16 O4 S'
_chemical_formula_sum 'C11 H16 O4 S'
_chemical_formula_weight 244.30
_chemical_name_systematic ?
_space_group_IT_number 14
_symmetry_cell_setting monoclinic
_symmetry_space_group_name_Hall '-P 2yn'
_symmetry_space_group_name_H-M 'P 1 21/n 1'
_atom_sites_solution_hydrogens geom
_atom_sites_solution_primary direct
_atom_sites_solution_secondary difmap
_audit_creation_method SHELXL-97
_cell_angle_alpha 90.00
_cell_angle_beta 114.062(2)
_cell_angle_gamma 90.00
_cell_formula_units_Z 4
_cell_length_a 10.0232(10)
_cell_length_b 10.6255(10)
_cell_length_c 11.6726(11)
_cell_measurement_reflns_used 9433
_cell_measurement_temperature 100(2)
_cell_measurement_theta_max 28.299
_cell_measurement_theta_min 2.2255
_cell_volume 1135.13(19)
_computing_cell_refinement 'SAINT-Plus (Bruker, 1997-1999)'
_computing_data_collection 'SMART (Bruker, 1997-2000)'
_computing_data_reduction SAINT-Plus
_computing_molecular_graphics SHELXL97
_computing_publication_material SHELXL97
_computing_structure_refinement 'SHELXL97 (Sheldrick, 1997)'
_computing_structure_solution 'SHELXS97 (Sheldrick, 1990)'
_diffrn_ambient_temperature 100(2)
_diffrn_measured_fraction_theta_full 0.999
_diffrn_measured_fraction_theta_max 0.999
_diffrn_measurement_device_type 'Bruker SMART APEX CCD diffractometer'
_diffrn_measurement_method '\w scans'
_diffrn_radiation_monochromator graphite
_diffrn_radiation_source 'fine-focus sealed tube'
_diffrn_radiation_type MoK\a
_diffrn_radiation_wavelength 0.71073
_diffrn_reflns_av_R_equivalents 0.0239
_diffrn_reflns_av_sigmaI/netI 0.0189
_diffrn_reflns_limit_h_max 13
_diffrn_reflns_limit_h_min -13
_diffrn_reflns_limit_k_max 14
_diffrn_reflns_limit_k_min -14
_diffrn_reflns_limit_l_max 15
_diffrn_reflns_limit_l_min -15
_diffrn_reflns_number 11460
_diffrn_reflns_theta_full 28.30
_diffrn_reflns_theta_max 28.30
_diffrn_reflns_theta_min 2.27
_diffrn_standards_decay_% 0
_diffrn_standards_interval_count 0
_diffrn_standards_interval_time 0
_diffrn_standards_number 0
_exptl_absorpt_coefficient_mu 0.281
_exptl_absorpt_correction_T_max 0.945
_exptl_absorpt_correction_T_min 0.735
_exptl_absorpt_correction_type multi-scan
_exptl_absorpt_process_details '(SADABS in SAINT-Plus; Bruker, 1997--1999)'
_exptl_crystal_colour colourless
_exptl_crystal_density_diffrn 1.430
_exptl_crystal_density_method 'not measured'
_exptl_crystal_description block
_exptl_crystal_F_000 520
_exptl_crystal_size_max 0.4
_exptl_crystal_size_mid 0.2
_exptl_crystal_size_min 0.2
_refine_diff_density_max 0.438
_refine_diff_density_min -0.315
_refine_ls_extinction_method none
_refine_ls_goodness_of_fit_ref 1.102
_refine_ls_hydrogen_treatment refxyz
_refine_ls_matrix_type full
_refine_ls_number_parameters 193
_refine_ls_number_reflns 2829
_refine_ls_number_restraints 0
_refine_ls_restrained_S_all 1.102
_refine_ls_R_factor_all 0.0367
_refine_ls_R_factor_gt 0.0354
_refine_ls_shift/su_max 0.002
_refine_ls_shift/su_mean 0.000
_refine_ls_structure_factor_coef Fsqd
_refine_ls_weighting_details 'calc w=1/[\s^2^(Fo^2^)+(0.0521P)^2^+0.5113P] where P=(Fo^2^+2Fc^2^)/3'
_refine_ls_weighting_scheme calc
_refine_ls_wR_factor_gt 0.0954
_refine_ls_wR_factor_ref 0.0966
_reflns_number_gt 2729
_reflns_number_total 2829
_reflns_threshold_expression I>2\s(I)
_cod_data_source_file bt6435.cif
_cod_data_source_block I
_cod_original_sg_symbol_H-M 'P 21/n'
_cod_database_code 2203544
_cod_database_fobs_code 2203544

loop_
_symmetry_equiv_pos_as_xyz
'x, y, z'
'-x+1/2, y+1/2, -z+1/2'
'-x, -y, -z'
'x-1/2, -y-1/2, z-1/2'

loop_
_atom_site_label
_atom_site_fract_x
_atom_site_fract_y
_atom_site_fract_z
_atom_site_U_iso_or_equiv
_atom_site_adp_type
_atom_site_calc_flag
_atom_site_occupancy
_atom_site_type_symbol
C1 0.60781(13) 0.40422(12) 0.83137(12) 0.0197(2) Uani d 1 C
H1A 0.5930(18) 0.4061(16) 0.7450(16) 0.024 Uiso d 1 H
H1B 0.5227(19) 0.3687(17) 0.8390(16) 0.024 Uiso d 1 H
O1 0.50139(10) 0.19554(9) 0.97168(9) 0.0242(2) Uani d 1 O
C2 0.63548(16) 0.53675(12) 0.88698(14) 0.0254(3) Uani d 1 C
H2A 0.702(2) 0.5802(17) 0.8634(17) 0.030 Uiso d 1 H
H2B 0.547(2) 0.5856(18) 0.8574(16) 0.030 Uiso d 1 H
O2 0.65030(13) 0.22578(11) 1.19936(10) 0.0327(2) Uani d 1 O
C3 0.69505(16) 0.53450(13) 1.02716(14) 0.0278(3) Uani d 1 C
H3 0.698(2) 0.6105(19) 1.0680(17) 0.033 Uiso d 1 H
O3 0.60637(10) 0.15865(9) 0.74301(8) 0.0239(2) Uani d 1 O
C4 0.75057(15) 0.43292(13) 1.09603(13) 0.0263(3) Uani d 1 C
H4A 0.783(2) 0.4354(17) 1.1820(18) 0.032 Uiso d 1 H
C4A 0.76279(13) 0.30662(11) 1.04266(11) 0.0189(2) Uani d 1 C
H4B 0.8571(19) 0.2747(16) 1.0917(16) 0.023 Uiso d 1 H
S5 0.64310(3) 0.19702(3) 1.07627(3) 0.02026(11) Uani d 1 S
C6 0.72114(14) 0.04442(12) 1.08596(12) 0.0204(2) Uani d 1 C
H6A 0.8150(19) 0.0466(16) 1.1509(16) 0.024 Uiso d 1 H
H6B 0.6611(18) -0.0082(17) 1.1104(16) 0.024 Uiso d 1 H
C7 0.72668(13) -0.00305(12) 0.96476(11) 0.0192(2) Uani d 1 C
H7 0.6289(18) -0.0166(16) 0.9005(15) 0.023 Uiso d 1 H
O8 0.79518(9) 0.09522(8) 0.92011(8) 0.01863(19) Uani d 1 O
C9A 0.73485(13) 0.31417(11) 0.90183(11) 0.0165(2) Uani d 1 C
C9 0.70009(13) 0.18409(11) 0.84361(11) 0.0170(2) Uani d 1 C
C10 0.87740(14) 0.35853(13) 0.89345(13) 0.0228(3) Uani d 1 C
H10A 0.952(2) 0.3026(17) 0.9376(18) 0.034 Uiso d 1 H
H10B 0.904(2) 0.4421(19) 0.9298(18) 0.034 Uiso d 1 H
H10C 0.864(2) 0.3579(18) 0.8085(19) 0.034 Uiso d 1 H
C11 0.82096(15) -0.11981(12) 0.99070(14) 0.0241(3) Uani d 1 C
H11A 0.821(2) -0.1543(19) 0.9131(18) 0.036 Uiso d 1 H
H11B 0.783(2) -0.1814(18) 1.0325(18) 0.036 Uiso d 1 H
H11C 0.919(2) -0.1008(18) 1.0431(18) 0.036 Uiso d 1 H

loop_
_atom_site_aniso_label
_atom_site_aniso_U_11
_atom_site_aniso_U_22
_atom_site_aniso_U_33
_atom_site_aniso_U_12
_atom_site_aniso_U_13
_atom_site_aniso_U_23
C1 0.0194(5) 0.0181(5) 0.0211(6) 0.0049(4) 0.0075(4) 0.0020(4)
O1 0.0167(4) 0.0258(5) 0.0299(5) 0.0036(3) 0.0093(4) 0.0053(4)
C2 0.0280(6) 0.0165(6) 0.0346(7) 0.0052(5) 0.0158(6) 0.0016(5)
O2 0.0447(6) 0.0359(6) 0.0236(5) 0.0100(5) 0.0203(5) 0.0031(4)
C3 0.0306(7) 0.0200(6) 0.0362(7) -0.0005(5) 0.0171(6) -0.0077(5)
O3 0.0241(4) 0.0238(5) 0.0185(4) 0.0011(3) 0.0034(4) -0.0030(3)
C4 0.0301(7) 0.0246(6) 0.0232(6) -0.0010(5) 0.0100(5) -0.0091(5)
C4A 0.0185(5) 0.0187(6) 0.0168(5) 0.0008(4) 0.0045(4) -0.0022(4)
S5 0.02098(17) 0.02249(18) 0.01879(17) 0.00458(11) 0.00961(13) 0.00216(10)
C6 0.0192(5) 0.0212(6) 0.0200(6) 0.0039(4) 0.0072(5) 0.0041(4)
C7 0.0173(5) 0.0185(5) 0.0218(6) 0.0012(4) 0.0079(4) 0.0023(4)
O8 0.0168(4) 0.0166(4) 0.0224(4) 0.0023(3) 0.0078(3) 0.0027(3)
C9A 0.0163(5) 0.0156(5) 0.0168(5) 0.0019(4) 0.0058(4) -0.0001(4)
C9 0.0168(5) 0.0171(5) 0.0178(5) 0.0021(4) 0.0080(4) 0.0008(4)
C10 0.0186(5) 0.0205(6) 0.0298(7) 0.0005(5) 0.0103(5) 0.0009(5)
C11 0.0250(6) 0.0182(6) 0.0317(7) 0.0050(5) 0.0140(5) 0.0052(5)

loop_
_atom_type_symbol
_atom_type_description
_atom_type_scat_dispersion_real
_atom_type_scat_dispersion_imag
_atom_type_scat_source
C C 0.0033 0.0016 'International Tables Vol C Tables 4.2.6.8 and 6.1.1.4'
H H 0.0000 0.0000 'International Tables Vol C Tables 4.2.6.8 and 6.1.1.4'
O O 0.0106 0.0060 'International Tables Vol C Tables 4.2.6.8 and 6.1.1.4'
S S 0.1246 0.1234 'International Tables Vol C Tables 4.2.6.8 and 6.1.1.4'

loop_
_geom_angle_atom_site_label_1
_geom_angle_atom_site_label_2
_geom_angle_atom_site_label_3
_geom_angle
C2 C1 C9A 112.30(10)
C2 C1 H1A 110.6(10)
C9A C1 H1A 108.4(10)
C2 C1 H1B 109.5(10)
C9A C1 H1B 106.1(10)
H1A C1 H1B 109.8(14)
C3 C2 C1 111.86(11)
C3 C2 H2A 108.3(11)
C1 C2 H2A 110.9(11)
C3 C2 H2B 107.4(11)
C1 C2 H2B 111.3(11)
H2A C2 H2B 106.8(15)
C4 C3 C2 123.93(12)
C4 C3 H3 118.5(12)
C2 C3 H3 117.4(11)
C3 C4 C4A 124.05(12)
C3 C4 H4A 120.7(12)
C4A C4 H4A 115.2(12)
C4 C4A C9A 112.46(10)
C4 C4A S5 107.96(9)
C9A C4A S5 114.19(8)
C4 C4A H4B 107.4(10)
C9A C4A H4B 111.3(10)
S5 C4A H4B 102.9(10)
O2 S5 O1 118.43(6)
O2 S5 C6 106.68(6)
O1 S5 C6 107.33(6)
O2 S5 C4A 107.98(6)
O1 S5 C4A 109.31(6)
C6 S5 C4A 106.50(6)
C7 C6 S5 115.02(9)
C7 C6 H6A 110.8(10)
S5 C6 H6A 107.4(11)
C7 C6 H6B 110.6(11)
S5 C6 H6B 103.9(11)
H6A C6 H6B 108.8(14)
O8 C7 C11 108.18(10)
O8 C7 C6 107.19(10)
C11 C7 C6 109.98(10)
O8 C7 H7 107.7(10)
C11 C7 H7 112.6(10)
C6 C7 H7 111.0(10)
C9 O8 C7 114.82(9)
C9 C9A C1 109.81(10)
C9 C9A C10 107.40(10)
C1 C9A C10 111.24(10)
C9 C9A C4A 109.67(9)
C1 C9A C4A 110.56(10)
C10 C9A C4A 108.09(10)
O3 C9 O8 122.60(11)
O3 C9 C9A 126.15(11)
O8 C9 C9A 111.21(10)
C9A C10 H10A 109.1(12)
C9A C10 H10B 110.2(11)
H10A C10 H10B 109.0(16)
C9A C10 H10C 109.1(12)
H10A C10 H10C 108.2(17)
H10B C10 H10C 111.1(16)
C7 C11 H11A 111.0(12)
C7 C11 H11B 108.1(11)
H11A C11 H11B 111.0(16)
C7 C11 H11C 110.7(12)
H11A C11 H11C 106.6(16)
H11B C11 H11C 109.3(16)

loop_
_geom_bond_atom_site_label_1
_geom_bond_atom_site_label_2
_geom_bond_distance
C1 C2 1.5279(18)
C1 C9A 1.5360(16)
C1 H1A 0.958(17)
C1 H1B 0.970(18)
O1 S5 1.4471(10)
C2 C3 1.496(2)
C2 H2A 0.938(19)
C2 H2B 0.962(18)
O2 S5 1.4417(10)
C3 C4 1.325(2)
C3 H3 0.93(2)
O3 C9 1.1978(15)
C4 C4A 1.5054(17)
C4 H4A 0.920(18)
C4A C9A 1.5531(17)
C4A S5 1.8256(13)
C4A H4B 0.946(17)
S5 C6 1.7837(13)
C6 C7 1.5241(17)
C6 H6A 0.937(17)
C6 H6B 0.947(18)
C7 O8 1.4578(15)
C7 C11 1.5135(17)
C7 H7 0.972(17)
O8 C9 1.3797(14)
C9A C9 1.5167(16)
C9A C10 1.5450(17)
C10 H10A 0.931(19)
C10 H10B 0.97(2)
C10 H10C 0.95(2)
C11 H11A 0.98(2)
C11 H11B 0.98(2)
C11 H11C 0.94(2)
